data_4036820
loop_
_publ_author_name
'Chattopadhyay, Amit Kumar'
'Berger, Gilles'
'Hanessian, Stephen'

_publ_section_title
;
 Strategies toward the Total Synthesis of Calyciphylline B-type Alkaloids:
 A Computational Perspective Aided by DFT Analysis.
;
_journal_issue 12
_journal_name_full 'The Journal of organic chemistry'
_journal_page_first 5074
_journal_page_last 5086
_journal_paper_doi 10.1021/acs.joc.6b00638
_journal_volume 81
_journal_year 2016
_chemical_absolute_configuration ad
_chemical_formula_moiety 'C22 H31 N O2'
_chemical_formula_sum 'C22 H31 N O2'
_chemical_formula_weight 341.48
_space_group_crystal_system orthorhombic
_space_group_IT_number 19
_space_group_name_Hall 'P 2ac 2ab'
_space_group_name_H-M_alt 'P 21 21 21'
_atom_sites_solution_hydrogens geom
_audit_creation_date 2015-11-02
_audit_creation_method
;
Olex2 1.2
(compiled 2015.09.30 svn.r3233 for OlexSys, GUI svn.r5103)
;
_cell_angle_alpha 90
_cell_angle_beta 90
_cell_angle_gamma 90
_cell_formula_units_Z 4
_cell_length_a 7.2339(2)
_cell_length_b 13.8782(5)
_cell_length_c 17.7530(6)
_cell_measurement_reflns_used 9685
_cell_measurement_temperature 105
_cell_measurement_theta_max 60.65
_cell_measurement_theta_min 3.52
_cell_volume 1782.29(10)
_computing_cell_refinement
'SAINT (2013) V8.34A; Integration Software for Single Crystal Data. Bruker AXS Inc., Madison, WI 53719-1173.'
_computing_data_collection
;
APEX 2 (2013) Bruker AXS Inc., Madison, WI 53719-1173.
;
_computing_data_reduction
'SAINT (2013) V8.34A; Integration Software for Single Crystal Data. Bruker AXS Inc., Madison, WI 53719-1173.'
_computing_molecular_graphics 'Olex2 (Dolomanov et al., 2009)'
_computing_publication_material 'Olex2 (Dolomanov et al., 2009)'
_computing_structure_refinement 'XL (Sheldrick, 2008)'
_computing_structure_solution 'XT (Sheldrick, 2015)'
_diffrn_ambient_temperature 105
_diffrn_detector 'CMOS Area detector'
_diffrn_detector_area_resol_mean 10.24
_diffrn_detector_type 'Bruker Photon 100 CMOS Detector'
_diffrn_measured_fraction_theta_full 0.997
_diffrn_measured_fraction_theta_max 0.996
_diffrn_measurement_device 'k-geometry diffractometer'
_diffrn_measurement_device_type 'Bruker Venture Metaljet'
_diffrn_measurement_method '\w and \f scans'
_diffrn_radiation_collimation 'Focusing mirrors'
_diffrn_radiation_monochromator 'Helios MX Mirror Optics'
_diffrn_radiation_probe x-ray
_diffrn_radiation_type GaK\a
_diffrn_radiation_wavelength 1.34139
_diffrn_reflns_av_R_equivalents 0.0356
_diffrn_reflns_av_unetI/netI 0.0178
_diffrn_reflns_Laue_measured_fraction_full 0.997
_diffrn_reflns_Laue_measured_fraction_max 0.996
_diffrn_reflns_limit_h_max 8
_diffrn_reflns_limit_h_min -9
_diffrn_reflns_limit_k_max 18
_diffrn_reflns_limit_k_min -18
_diffrn_reflns_limit_l_max 23
_diffrn_reflns_limit_l_min -23
_diffrn_reflns_number 50358
_diffrn_reflns_point_group_measured_fraction_full 0.997
_diffrn_reflns_point_group_measured_fraction_max 0.995
_diffrn_reflns_theta_full 53.594
_diffrn_reflns_theta_max 60.715
_diffrn_reflns_theta_min 3.517
_diffrn_source 'Metal Jet'
_diffrn_source_target Ga
_diffrn_source_type 'Gallium Liquid Metal Jet Source'
_diffrn_standards_number 0
_exptl_absorpt_coefficient_mu 0.401
_exptl_absorpt_correction_T_max 0.7519
_exptl_absorpt_correction_T_min 0.6932
_exptl_absorpt_correction_type multi-scan
_exptl_absorpt_process_details
;
SADABS-2014/5 (Bruker,2014/5) was used for absorption correction.
wR2(int) was 0.1388 before and 0.0564 after correction.
The Ratio of minimum to maximum transmission is 0.9219.
The \l/2 correction factor is 0.00150.
;
_exptl_crystal_colour Colorless
_exptl_crystal_colour_primary Colorless
_exptl_crystal_density_diffrn 1.273
_exptl_crystal_description needle
_exptl_crystal_F_000 744
_exptl_crystal_size_max 0.24
_exptl_crystal_size_mid 0.2
_exptl_crystal_size_min 0.12
_refine_diff_density_max 0.428
_refine_diff_density_min -0.435
_refine_diff_density_rms 0.115
_refine_ls_abs_structure_details
;
 Flack x determined using 1715 quotients [(I+)-(I-)]/[(I+)+(I-)]
 (Parsons, Flack and Wagner, Acta Cryst. B69 (2013) 249-259).
;
_refine_ls_abs_structure_Flack 0.00(4)
_refine_ls_extinction_method none
_refine_ls_goodness_of_fit_ref 1.181
_refine_ls_hydrogen_treatment constr
_refine_ls_matrix_type full
_refine_ls_number_parameters 228
_refine_ls_number_reflns 4088
_refine_ls_number_restraints 0
_refine_ls_restrained_S_all 1.181
_refine_ls_R_factor_all 0.0377
_refine_ls_R_factor_gt 0.0375
_refine_ls_shift/su_max 0.000
_refine_ls_shift/su_mean 0.000
_refine_ls_structure_factor_coef Fsqd
_refine_ls_weighting_details 'w=1/[\s^2^(Fo^2^)+(0.0657P)^2^+0.1783P] where P=(Fo^2^+2Fc^2^)/3'
_refine_ls_weighting_scheme calc
_refine_ls_wR_factor_gt 0.0968
_refine_ls_wR_factor_ref 0.0970
_reflns_Friedel_coverage 0.742
_reflns_Friedel_fraction_full 0.997
_reflns_Friedel_fraction_max 0.994
_reflns_number_gt 4049
_reflns_number_total 4088
_reflns_threshold_expression 'I > 2\s(I)'
_cod_data_source_file jo6b00638_si_003.cif
_cod_data_source_block coumpound_9
_cod_depositor_comments
;
The following automatic conversions were performed:

data item '_diffrn_radiation_probe' value 'X-ray' was changed to
'x-ray' in accordance with the
/home/saulius/struct/COD-crude-data/automatic-downloads/DataCite-retrospective/ACS/depositions/lib/dictionaries/cif_core.dic
dictionary named 'cif_core.dic' version 2.4.2 last updated on
2011-04-26.

Automatic conversion script
Id: cif_fix_values 6909 2019-04-08 15:41:33Z antanas 
;
_cod_database_code 4036820
_shelx_space_group_comment
;
The symmetry employed for this shelxl refinement is uniquely defined
by the following loop, which should always be used as a source of
symmetry information in preference to the above space-group names.
They are only intended as comments.
;
_olex2_refinement_description
;
1. Fixed Uiso
 At 1.2 times of:
  All C(H) groups, All C(H,H) groups
 At 1.5 times of:
  All C(H,H,H) groups
2.a Ternary CH refined with riding coordinates:
 C2(H2), C3(H3), C7(H7), C10(H10), C13(H13), C18(H18)
2.b Secondary CH2 refined with riding coordinates:
 C1(H1A,H1B), C4(H4A,H4B), C5(H5A,H5B), C11(H11A,H11B), C12(H12A,H12B),
 C14(H14A,H14B), C15(H15A,H15B), C19(H19A,H19B), C20(H20A,H20B)
2.c Aromatic/amide H refined with riding coordinates:
 C16(H16)
2.d Idealised Me refined as rotating group:
 C8(H8A,H8B,H8C), C22(H22A,H22B,H22C)
;
_shelx_shelxl_version_number 2014/7
_olex2_submission_special_instructions 'No special instructions were received'

loop_
_space_group_symop_operation_xyz
'x, y, z'
'-x+1/2, -y, z+1/2'
'-x, y+1/2, -z+1/2'
'x+1/2, -y+1/2, -z'

loop_
_atom_site_label
_atom_site_type_symbol
_atom_site_fract_x
_atom_site_fract_y
_atom_site_fract_z
_atom_site_U_iso_or_equiv
_atom_site_adp_type
_atom_site_occupancy
_atom_site_site_symmetry_order
_atom_site_calc_flag
_atom_site_refinement_flags_posn
C1 C 1.0024(2) 0.58537(11) 0.73151(8) 0.0186(3) Uani 1 1 d .
H1A H 1.0932 0.6301 0.7088 0.022 Uiso 1 1 calc R
H1B H 1.0464 0.5184 0.7249 0.022 Uiso 1 1 calc R
C2 C 0.9710(2) 0.60857(11) 0.81469(8) 0.0183(3) Uani 1 1 d .
H2 H 0.8985 0.5544 0.8373 0.022 Uiso 1 1 calc R
C3 C 0.8428(2) 0.69690(11) 0.80936(8) 0.0176(3) Uani 1 1 d .
H3 H 0.7694 0.7048 0.8567 0.021 Uiso 1 1 calc R
C4 C 0.9377(2) 0.79315(11) 0.78696(9) 0.0219(3) Uani 1 1 d .
H4A H 0.9017 0.8453 0.8221 0.026 Uiso 1 1 calc R
H4B H 1.0739 0.7862 0.7881 0.026 Uiso 1 1 calc R
C5 C 0.8715(2) 0.81624(11) 0.70660(8) 0.0187(3) Uani 1 1 d .
H5A H 0.9581 0.7896 0.6688 0.022 Uiso 1 1 calc R
H5B H 0.8615 0.8867 0.6990 0.022 Uiso 1 1 calc R
C6 C 0.67939(19) 0.76770(10) 0.70001(8) 0.0157(3) Uani 1 1 d .
C7 C 0.7148(2) 0.67159(10) 0.74201(8) 0.0152(3) Uani 1 1 d .
H7 H 0.5956 0.6439 0.7606 0.018 Uiso 1 1 calc R
C8 C 1.1478(2) 0.62053(12) 0.86070(9) 0.0225(3) Uani 1 1 d .
H8A H 1.2099 0.5581 0.8654 0.034 Uiso 1 1 calc GR
H8B H 1.1169 0.6450 0.9109 0.034 Uiso 1 1 calc GR
H8C H 1.2302 0.6662 0.8353 0.034 Uiso 1 1 calc GR
C9 C 0.6134(2) 0.75354(10) 0.61669(8) 0.0154(3) Uani 1 1 d .
C10 C 0.6322(2) 0.64828(10) 0.58936(8) 0.0149(3) Uani 1 1 d .
H10 H 0.6372 0.6507 0.5331 0.018 Uiso 1 1 calc R
C11 C 0.4743(2) 0.57867(10) 0.60991(8) 0.0173(3) Uani 1 1 d .
H11A H 0.4746 0.5664 0.6648 0.021 Uiso 1 1 calc R
H11B H 0.3539 0.6077 0.5962 0.021 Uiso 1 1 calc R
C12 C 0.5012(2) 0.48361(10) 0.56705(9) 0.0191(3) Uani 1 1 d .
H12A H 0.4922 0.4960 0.5123 0.023 Uiso 1 1 calc R
H12B H 0.4011 0.4383 0.5810 0.023 Uiso 1 1 calc R
C13 C 0.6890(2) 0.43703(10) 0.58448(8) 0.0172(3) Uani 1 1 d .
H13 H 0.6852 0.4080 0.6360 0.021 Uiso 1 1 calc R
C14 C 0.7498(2) 0.35933(12) 0.52715(10) 0.0239(3) Uani 1 1 d .
H14A H 0.7267 0.2940 0.5475 0.029 Uiso 1 1 calc R
H14B H 0.6807 0.3665 0.4794 0.029 Uiso 1 1 calc R
C15 C 0.9587(2) 0.37496(12) 0.51393(9) 0.0224(3) Uani 1 1 d .
H15A H 1.0332 0.3279 0.5428 0.027 Uiso 1 1 calc R
H15B H 0.9901 0.3694 0.4598 0.027 Uiso 1 1 calc R
C16 C 0.9896(2) 0.47649(11) 0.54229(8) 0.0192(3) Uani 1 1 d .
H16 H 1.0994 0.5124 0.5337 0.023 Uiso 1 1 calc R
C17 C 0.8451(2) 0.50961(10) 0.58059(8) 0.0159(3) Uani 1 1 d .
C18 C 0.81908(19) 0.60730(10) 0.61575(8) 0.0147(3) Uani 1 1 d .
H18 H 0.9213 0.6512 0.5996 0.018 Uiso 1 1 calc R
C19 C 0.5356(2) 0.82627(11) 0.74459(8) 0.0204(3) Uani 1 1 d .
H19A H 0.4371 0.7825 0.7627 0.024 Uiso 1 1 calc R
H19B H 0.5958 0.8554 0.7892 0.024 Uiso 1 1 calc R
C20 C 0.4490(2) 0.90592(11) 0.69670(9) 0.0208(3) Uani 1 1 d .
H20A H 0.3627 0.9445 0.7277 0.025 Uiso 1 1 calc R
H20B H 0.5467 0.9493 0.6773 0.025 Uiso 1 1 calc R
C21 C 0.3465(2) 0.86048(11) 0.63192(8) 0.0187(3) Uani 1 1 d .
C22 C 0.7132(2) 0.81907(11) 0.56029(8) 0.0197(3) Uani 1 1 d .
H22A H 0.6563 0.8122 0.5105 0.030 Uiso 1 1 calc GR
H22B H 0.8438 0.8007 0.5575 0.030 Uiso 1 1 calc GR
H22C H 0.7033 0.8862 0.5769 0.030 Uiso 1 1 calc GR
N1 N 0.81877(17) 0.59841(9) 0.69840(7) 0.0155(2) Uani 1 1 d .
O1 O 0.41441(15) 0.77524(8) 0.60749(6) 0.0190(2) Uani 1 1 d .
O2 O 0.20518(17) 0.89105(9) 0.60502(6) 0.0244(3) Uani 1 1 d .

loop_
_atom_site_aniso_label
_atom_site_aniso_U_11
_atom_site_aniso_U_22
_atom_site_aniso_U_33
_atom_site_aniso_U_23
_atom_site_aniso_U_13
_atom_site_aniso_U_12
C1 0.0183(6) 0.0188(7) 0.0188(7) -0.0005(5) -0.0036(6) 0.0033(5)
C2 0.0208(7) 0.0170(6) 0.0170(7) 0.0013(5) -0.0033(5) -0.0009(5)
C3 0.0211(6) 0.0175(7) 0.0142(6) -0.0010(5) -0.0020(5) 0.0001(6)
C4 0.0267(7) 0.0174(7) 0.0216(7) -0.0003(5) -0.0075(6) -0.0025(6)
C5 0.0215(7) 0.0157(6) 0.0191(7) 0.0007(5) -0.0026(5) -0.0031(5)
C6 0.0180(6) 0.0149(6) 0.0141(6) -0.0008(5) 0.0004(5) 0.0013(5)
C7 0.0168(6) 0.0148(6) 0.0139(6) -0.0005(5) 0.0004(5) -0.0002(5)
C8 0.0224(7) 0.0234(7) 0.0217(7) 0.0006(6) -0.0060(6) 0.0006(6)
C9 0.0162(6) 0.0151(6) 0.0148(6) -0.0006(5) -0.0008(5) 0.0022(5)
C10 0.0170(6) 0.0139(6) 0.0138(6) -0.0013(5) -0.0007(5) 0.0013(5)
C11 0.0158(6) 0.0168(6) 0.0193(7) -0.0017(5) -0.0007(5) -0.0004(5)
C12 0.0184(7) 0.0170(7) 0.0219(7) -0.0025(6) -0.0030(6) -0.0005(5)
C13 0.0194(6) 0.0147(6) 0.0175(6) -0.0022(5) -0.0005(5) -0.0005(5)
C14 0.0256(7) 0.0180(7) 0.0280(8) -0.0068(6) -0.0020(6) 0.0012(6)
C15 0.0261(7) 0.0191(7) 0.0220(7) -0.0047(6) 0.0005(6) 0.0044(6)
C16 0.0211(7) 0.0172(7) 0.0194(7) -0.0003(5) 0.0003(5) 0.0017(6)
C17 0.0182(6) 0.0149(6) 0.0145(6) 0.0009(5) -0.0019(5) 0.0002(5)
C18 0.0154(6) 0.0136(6) 0.0150(6) -0.0005(5) 0.0005(5) -0.0002(5)
C19 0.0244(7) 0.0212(7) 0.0154(6) -0.0021(5) 0.0007(6) 0.0061(6)
C20 0.0240(7) 0.0183(6) 0.0200(7) -0.0026(6) 0.0002(6) 0.0043(6)
C21 0.0207(7) 0.0176(7) 0.0179(6) 0.0012(5) 0.0033(5) 0.0014(5)
C22 0.0272(7) 0.0164(6) 0.0156(6) 0.0019(5) 0.0023(6) 0.0004(6)
N1 0.0171(5) 0.0157(5) 0.0136(5) -0.0009(4) -0.0015(4) 0.0016(4)
O1 0.0179(5) 0.0179(5) 0.0213(5) -0.0029(4) -0.0036(4) 0.0036(4)
O2 0.0228(5) 0.0252(6) 0.0250(6) -0.0005(5) -0.0007(4) 0.0071(5)

loop_
_atom_type_symbol
_atom_type_description
_atom_type_scat_dispersion_real
_atom_type_scat_dispersion_imag
_atom_type_scat_source
C C 0.0150 0.0070 'International Tables Vol C Tables 4.2.6.8 and 6.1.1.4'
H H 0.0000 0.0000 'International Tables Vol C Tables 4.2.6.8 and 6.1.1.4'
N N 0.0250 0.0140 'International Tables Vol C Tables 4.2.6.8 and 6.1.1.4'
O O 0.0410 0.0250 'International Tables Vol C Tables 4.2.6.8 and 6.1.1.4'

loop_
_geom_angle_atom_site_label_1
_geom_angle_atom_site_label_2
_geom_angle_atom_site_label_3
_geom_angle
H1A C1 H1B 109.1
C2 C1 H1A 111.1
C2 C1 H1B 111.1
N1 C1 H1A 111.1
N1 C1 H1B 111.1
N1 C1 C2 103.14(12)
C1 C2 H2 107.9
C1 C2 C3 101.40(11)
C3 C2 H2 107.9
C8 C2 C1 114.55(13)
C8 C2 H2 107.9
C8 C2 C3 116.80(13)
C2 C3 H3 110.8
C2 C3 C4 115.72(12)
C2 C3 C7 103.09(11)
C4 C3 H3 110.8
C7 C3 H3 110.8
C7 C3 C4 105.13(11)
C3 C4 H4A 110.5
C3 C4 H4B 110.5
H4A C4 H4B 108.7
C5 C4 C3 106.18(12)
C5 C4 H4A 110.5
C5 C4 H4B 110.5
C4 C5 H5A 110.7
C4 C5 H5B 110.7
C4 C5 C6 105.01(12)
H5A C5 H5B 108.8
C6 C5 H5A 110.7
C6 C5 H5B 110.7
C5 C6 C7 100.95(11)
C5 C6 C9 113.54(11)
C7 C6 C9 113.37(11)
C19 C6 C5 109.74(12)
C19 C6 C7 108.60(12)
C19 C6 C9 110.22(12)
C3 C7 H7 110.3
C6 C7 C3 105.92(11)
C6 C7 H7 110.3
N1 C7 C3 104.74(11)
N1 C7 C6 114.99(11)
N1 C7 H7 110.3
C2 C8 H8A 109.5
C2 C8 H8B 109.5
C2 C8 H8C 109.5
H8A C8 H8B 109.5
H8A C8 H8C 109.5
H8B C8 H8C 109.5
C10 C9 C6 112.83(11)
C22 C9 C6 113.48(12)
C22 C9 C10 108.30(11)
O1 C9 C6 112.04(11)
O1 C9 C10 104.11(11)
O1 C9 C22 105.40(11)
C9 C10 H10 106.5
C11 C10 C9 116.94(12)
C11 C10 H10 106.5
C18 C10 C9 109.34(11)
C18 C10 H10 106.5
C18 C10 C11 110.34(11)
C10 C11 H11A 109.9
C10 C11 H11B 109.9
H11A C11 H11B 108.3
C12 C11 C10 109.12(12)
C12 C11 H11A 109.9
C12 C11 H11B 109.9
C11 C12 H12A 109.2
C11 C12 H12B 109.2
C11 C12 C13 111.96(12)
H12A C12 H12B 107.9
C13 C12 H12A 109.2
C13 C12 H12B 109.2
C12 C13 H13 109.2
C12 C13 C14 114.37(12)
C14 C13 H13 109.2
C17 C13 C12 111.74(12)
C17 C13 H13 109.2
C17 C13 C14 102.77(12)
C13 C14 H14A 110.5
C13 C14 H14B 110.5
H14A C14 H14B 108.7
C15 C14 C13 106.30(13)
C15 C14 H14A 110.5
C15 C14 H14B 110.5
C14 C15 H15A 111.2
C14 C15 H15B 111.2
H15A C15 H15B 109.1
C16 C15 C14 102.98(13)
C16 C15 H15A 111.2
C16 C15 H15B 111.2
C15 C16 H16 123.9
C17 C16 C15 112.11(14)
C17 C16 H16 123.9
C16 C17 C13 112.32(13)
C16 C17 C18 128.51(14)
C18 C17 C13 119.13(13)
C10 C18 H18 109.7
C17 C18 C10 108.46(12)
C17 C18 H18 109.7
N1 C18 C10 109.45(11)
N1 C18 C17 109.76(12)
N1 C18 H18 109.7
C6 C19 H19A 109.2
C6 C19 H19B 109.2
H19A C19 H19B 107.9
C20 C19 C6 111.89(13)
C20 C19 H19A 109.2
C20 C19 H19B 109.2
C19 C20 H20A 109.9
C19 C20 H20B 109.9
H20A C20 H20B 108.3
C21 C20 C19 108.87(12)
C21 C20 H20A 109.9
C21 C20 H20B 109.9
O1 C21 C20 115.61(13)
O2 C21 C20 124.92(14)
O2 C21 O1 119.26(14)
C9 C22 H22A 109.5
C9 C22 H22B 109.5
C9 C22 H22C 109.5
H22A C22 H22B 109.5
H22A C22 H22C 109.5
H22B C22 H22C 109.5
C1 N1 C7 109.61(11)
C1 N1 C18 114.15(11)
C18 N1 C7 117.63(11)
C21 O1 C9 119.73(12)

loop_
_geom_bond_atom_site_label_1
_geom_bond_atom_site_label_2
_geom_bond_distance
C1 H1A 0.9900
C1 H1B 0.9900
C1 C2 1.528(2)
C1 N1 1.4636(18)
C2 H2 1.0000
C2 C3 1.540(2)
C2 C8 1.527(2)
C3 H3 1.0000
C3 C4 1.554(2)
C3 C7 1.553(2)
C4 H4A 0.9900
C4 H4B 0.9900
C4 C5 1.539(2)
C5 H5A 0.9900
C5 H5B 0.9900
C5 C6 1.549(2)
C6 C7 1.5493(19)
C6 C9 1.5669(19)
C6 C19 1.539(2)
C7 H7 1.0000
C7 N1 1.4821(18)
C8 H8A 0.9800
C8 H8B 0.9800
C8 H8C 0.9800
C9 C10 1.5454(19)
C9 C22 1.533(2)
C9 O1 1.4793(17)
C10 H10 1.0000
C10 C11 1.540(2)
C10 C18 1.5394(19)
C11 H11A 0.9900
C11 H11B 0.9900
C11 C12 1.5353(19)
C12 H12A 0.9900
C12 H12B 0.9900
C12 C13 1.536(2)
C13 H13 1.0000
C13 C14 1.547(2)
C13 C17 1.515(2)
C14 H14A 0.9900
C14 H14B 0.9900
C14 C15 1.544(2)
C15 H15A 0.9900
C15 H15B 0.9900
C15 C16 1.513(2)
C16 H16 0.9500
C16 C17 1.329(2)
C17 C18 1.5045(19)
C18 H18 1.0000
C18 N1 1.4725(18)
C19 H19A 0.9900
C19 H19B 0.9900
C19 C20 1.529(2)
C20 H20A 0.9900
C20 H20B 0.9900
C20 C21 1.507(2)
C21 O1 1.3523(18)
C21 O2 1.206(2)
C22 H22A 0.9800
C22 H22B 0.9800
C22 H22C 0.9800

loop_
_geom_torsion_atom_site_label_1
_geom_torsion_atom_site_label_2
_geom_torsion_atom_site_label_3
_geom_torsion_atom_site_label_4
_geom_torsion
C1 C2 C3 C4 -75.74(15)
C1 C2 C3 C7 38.43(14)
C2 C1 N1 C7 29.21(14)
C2 C1 N1 C18 163.59(12)
C2 C3 C4 C5 109.54(14)
C2 C3 C7 C6 -143.43(11)
C2 C3 C7 N1 -21.47(14)
C3 C4 C5 C6 27.43(15)
C3 C7 N1 C1 -4.69(15)
C3 C7 N1 C18 -137.28(12)
C4 C3 C7 C6 -21.80(15)
C4 C3 C7 N1 100.16(13)
C4 C5 C6 C7 -40.04(14)
C4 C5 C6 C9 -161.71(12)
C4 C5 C6 C19 74.45(14)
C5 C6 C7 C3 38.01(13)
C5 C6 C7 N1 -77.13(14)
C5 C6 C9 C10 103.74(14)
C5 C6 C9 C22 -19.93(17)
C5 C6 C9 O1 -139.15(12)
C5 C6 C19 C20 87.97(15)
C6 C7 N1 C1 111.14(13)
C6 C7 N1 C18 -21.46(18)
C6 C9 C10 C11 83.39(15)
C6 C9 C10 C18 -42.89(15)
C6 C9 O1 C21 52.70(16)
C6 C19 C20 C21 62.79(17)
C7 C3 C4 C5 -3.45(15)
C7 C6 C9 C10 -10.71(16)
C7 C6 C9 C22 -134.38(13)
C7 C6 C9 O1 106.40(13)
C7 C6 C19 C20 -162.54(12)
C8 C2 C3 C4 49.49(17)
C8 C2 C3 C7 163.65(12)
C9 C6 C7 C3 159.80(11)
C9 C6 C7 N1 44.65(17)
C9 C6 C19 C20 -37.79(17)
C9 C10 C11 C12 170.46(12)
C9 C10 C18 C17 -173.02(11)
C9 C10 C18 N1 67.25(14)
C10 C9 O1 C21 174.93(12)
C10 C11 C12 C13 57.81(16)
C10 C18 N1 C1 -164.33(11)
C10 C18 N1 C7 -33.80(17)
C11 C10 C18 C17 57.02(14)
C11 C10 C18 N1 -62.70(15)
C11 C12 C13 C14 -162.77(13)
C11 C12 C13 C17 -46.53(16)
C12 C13 C14 C15 138.98(13)
C12 C13 C17 C16 -134.04(14)
C12 C13 C17 C18 43.67(17)
C13 C14 C15 C16 -18.04(16)
C13 C17 C18 C10 -48.46(16)
C13 C17 C18 N1 71.06(16)
C14 C13 C17 C16 -10.95(17)
C14 C13 C17 C18 166.76(13)
C14 C15 C16 C17 11.96(17)
C15 C16 C17 C13 -0.64(18)
C15 C16 C17 C18 -178.08(14)
C16 C17 C18 C10 128.83(16)
C16 C17 C18 N1 -111.64(16)
C17 C13 C14 C15 17.67(16)
C17 C18 N1 C1 76.74(15)
C17 C18 N1 C7 -152.72(12)
C18 C10 C11 C12 -63.76(14)
C19 C6 C7 C3 -77.34(14)
C19 C6 C7 N1 167.52(12)
C19 C6 C9 C10 -132.68(13)
C19 C6 C9 C22 103.65(14)
C19 C6 C9 O1 -15.57(16)
C19 C20 C21 O1 -29.48(18)
C19 C20 C21 O2 145.19(15)
C20 C21 O1 C9 -27.89(19)
C22 C9 C10 C11 -150.13(12)
C22 C9 C10 C18 83.60(13)
C22 C9 O1 C21 -71.18(15)
N1 C1 C2 C3 -41.54(14)
N1 C1 C2 C8 -168.25(12)
O1 C9 C10 C11 -38.32(15)
O1 C9 C10 C18 -164.59(11)
O2 C21 O1 C9 157.12(13)
